data_7060351
loop_
_publ_author_name
'Katkova, Svetlana A.'
'Luzyanin, Konstantin V.'
'Novikov, Alexander S.'
'Kinzhalov, Mikhail A.'

_publ_section_title
;
 Modulation of luminescence properties for
 [cyclometalated]-PtII(isocyanide) complexes upon co-crystallisation with
 halosubstituted perfluorinated arenes
;
_journal_issue 6
_journal_name_full 'New Journal of Chemistry'
_journal_page_first 2948
_journal_page_last 2952
_journal_paper_doi 10.1039/D0NJ05457G
_journal_volume 45
_journal_year 2021
_chemical_formula_moiety 'C18 H13 Cl N2 Pt, C6 F5 I'
_chemical_formula_sum 'C24 H13 Cl F5 I N2 Pt'
_chemical_formula_weight 781.80
_space_group_crystal_system monoclinic
_space_group_IT_number 14
_space_group_name_Hall '-P 2ybc'
_space_group_name_H-M_alt 'P 1 21/c 1'
_atom_sites_solution_hydrogens geom
_atom_sites_solution_primary direct
_audit_creation_date 2020-12-18
_audit_creation_method
;
Olex2 1.2
(compiled 2018.05.29 svn.r3508 for OlexSys, GUI svn.r5506)
;
_audit_update_record
;
2020-12-18 deposited with the CCDC.	2021-01-22 downloaded from the CCDC.
;
_cell_angle_alpha 90
_cell_angle_beta 102.326(2)
_cell_angle_gamma 90
_cell_formula_units_Z 4
_cell_length_a 18.4477(4)
_cell_length_b 7.24020(10)
_cell_length_c 17.3327(3)
_cell_measurement_reflns_used 7255
_cell_measurement_temperature 293(2)
_cell_measurement_theta_max 30.8780
_cell_measurement_theta_min 2.8320
_cell_volume 2261.68(7)
_computing_cell_refinement
;
CrysAlisPro, Agilent Technologies,
Version 1.171.36.32 (release 02-08-2013 CrysAlis171 .NET)
(compiled Aug  2 2013,16:46:58)
;
_computing_data_collection
;
CrysAlisPro, Agilent Technologies,
Version 1.171.36.32 (release 02-08-2013 CrysAlis171 .NET)
(compiled Aug  2 2013,16:46:58)
;
_computing_data_reduction
;
CrysAlisPro, Agilent Technologies,
Version 1.171.36.32 (release 02-08-2013 CrysAlis171 .NET)
(compiled Aug  2 2013,16:46:58)
;
_computing_molecular_graphics 'Olex2 (Dolomanov et al., 2009)'
_computing_publication_material 'Olex2 (Dolomanov et al., 2009)'
_computing_structure_refinement 'ShelXL (Sheldrick, 2015)'
_computing_structure_solution 'SIR2004 (Burla et al.,  2007)'
_diffrn_ambient_temperature 293(2)
_diffrn_detector_area_resol_mean 16.2096
_diffrn_measured_fraction_theta_full 0.999
_diffrn_measured_fraction_theta_max 0.999
_diffrn_measurement_details
;
#__ type_ start__ end____ width___ exp.time_
  1 omega  -25.00   65.00   1.0000    2.5000
omega____ theta____ kappa____ phi______ frames
    -       23.5178  -99.0000  -90.0000 90

#__ type_ start__ end____ width___ exp.time_
  2 omega   -6.00   93.00   1.0000    2.5000
omega____ theta____ kappa____ phi______ frames
    -       23.5178   77.0000   30.0000 99

#__ type_ start__ end____ width___ exp.time_
  3 omega   28.00   84.00   1.0000    2.5000
omega____ theta____ kappa____ phi______ frames
    -       23.5178   77.0000   90.0000 56

#__ type_ start__ end____ width___ exp.time_
  4 omega  -93.00  -67.00   1.0000    2.5000
omega____ theta____ kappa____ phi______ frames
    -      -22.4241 -178.0000 -180.0000 26

#__ type_ start__ end____ width___ exp.time_
  5 omega    9.00   76.00   1.0000    2.5000
omega____ theta____ kappa____ phi______ frames
    -       23.5178   57.0000  -30.0000 67

#__ type_ start__ end____ width___ exp.time_
  6 omega    7.00   34.00   1.0000    2.5000
omega____ theta____ kappa____ phi______ frames
    -       23.5178   57.0000  -60.0000 27

#__ type_ start__ end____ width___ exp.time_
  7 omega    0.00   83.00   1.0000    2.5000
omega____ theta____ kappa____ phi______ frames
    -       23.5178    0.0000  -30.0000 83
;
_diffrn_measurement_device_type 'Xcalibur, Eos'
_diffrn_measurement_method '\w scans'
_diffrn_orient_matrix_UB_11 0.0193408000
_diffrn_orient_matrix_UB_12 -0.0398702000
_diffrn_orient_matrix_UB_13 -0.0271320000
_diffrn_orient_matrix_UB_21 0.0016349000
_diffrn_orient_matrix_UB_22 0.0875702000
_diffrn_orient_matrix_UB_23 -0.0178584000
_diffrn_orient_matrix_UB_31 0.0342460000
_diffrn_orient_matrix_UB_32 0.0182937000
_diffrn_orient_matrix_UB_33 0.0264517000
_diffrn_radiation_monochromator graphite
_diffrn_radiation_type MoK\a
_diffrn_radiation_wavelength 0.71073
_diffrn_reflns_av_R_equivalents 0.0319
_diffrn_reflns_av_unetI/netI 0.0306
_diffrn_reflns_Laue_measured_fraction_full 0.999
_diffrn_reflns_Laue_measured_fraction_max 0.999
_diffrn_reflns_limit_h_max 22
_diffrn_reflns_limit_h_min -23
_diffrn_reflns_limit_k_max 9
_diffrn_reflns_limit_k_min -9
_diffrn_reflns_limit_l_max 22
_diffrn_reflns_limit_l_min -22
_diffrn_reflns_number 19732
_diffrn_reflns_point_group_measured_fraction_full 0.999
_diffrn_reflns_point_group_measured_fraction_max 0.999
_diffrn_reflns_theta_full 25.242
_diffrn_reflns_theta_max 27.499
_diffrn_reflns_theta_min 2.868
_diffrn_source 'Enhance (Mo) X-ray Source'
_exptl_absorpt_coefficient_mu 7.744
_exptl_absorpt_correction_T_max 1.00000
_exptl_absorpt_correction_T_min 0.39286
_exptl_absorpt_correction_type multi-scan
_exptl_absorpt_process_details
;
CrysAlisPro, Agilent Technologies,
Version 1.171.36.32 (release 02-08-2013 CrysAlis171 .NET)
(compiled Aug  2 2013,16:46:58)
Empirical absorption correction using spherical harmonics,
 implemented in SCALE3 ABSPACK scaling algorithm.
;
_exptl_crystal_colour 'clear greenish yellow'
_exptl_crystal_colour_lustre clear
_exptl_crystal_colour_modifier greenish
_exptl_crystal_colour_primary yellow
_exptl_crystal_density_diffrn 2.296
_exptl_crystal_description prism
_exptl_crystal_F_000 1456
_exptl_crystal_size_max 0.16
_exptl_crystal_size_mid 0.14
_exptl_crystal_size_min 0.1
_refine_diff_density_max 1.607
_refine_diff_density_min -1.827
_refine_diff_density_rms 0.152
_refine_ls_extinction_method none
_refine_ls_goodness_of_fit_ref 1.090
_refine_ls_hydrogen_treatment constr
_refine_ls_matrix_type full
_refine_ls_number_parameters 307
_refine_ls_number_reflns 5202
_refine_ls_number_restraints 0
_refine_ls_restrained_S_all 1.090
_refine_ls_R_factor_all 0.0308
_refine_ls_R_factor_gt 0.0269
_refine_ls_shift/su_max 0.003
_refine_ls_shift/su_mean 0.000
_refine_ls_structure_factor_coef Fsqd
_refine_ls_weighting_details 'w=1/[\s^2^(Fo^2^)+(0.0201P)^2^+10.0575P] where P=(Fo^2^+2Fc^2^)/3'
_refine_ls_weighting_scheme calc
_refine_ls_wR_factor_gt 0.0606
_refine_ls_wR_factor_ref 0.0620
_reflns_Friedel_coverage 0.000
_reflns_number_gt 4784
_reflns_number_total 5202
_reflns_threshold_expression 'I > 2\s(I)'
_cod_data_source_file d0nj05457g2.cif
_cod_data_source_block 2ver0-10725-11746_ars-121
_cod_depositor_comments 'Adding full bibliography for 7060349--7060354.cif.'
_cod_database_code 7060351
_shelx_shelxl_version_number 2018/3
_chemical_oxdiff_formula 'C18 H13 Cl N2 Pt'
_shelx_space_group_comment
;
The symmetry employed for this shelxl refinement is uniquely defined
by the following loop, which should always be used as a source of
symmetry information in preference to the above space-group names.
They are only intended as comments.
;
_shelx_estimated_absorpt_t_max 0.511
_shelx_estimated_absorpt_t_min 0.370
_reflns_odcompleteness_completeness 99.87
_reflns_odcompleteness_iscentric 1
_reflns_odcompleteness_theta 28.51
_olex2_refinement_description
;
1. Fixed Uiso
 At 1.2 times of:
  All C(H) groups
2.a Aromatic/amide H refined with riding coordinates:
 C8(H8), C9(H9), C17(H17), C14(H14), C16(H16), C11(H11), C3(H3), C15(H15),
 C5(H5), C7(H7), C4(H4), C6(H6), C10(H10)
;
_olex2_submission_special_instructions 'No special instructions were received'

loop_
_space_group_symop_operation_xyz
'x, y, z'
'-x, y+1/2, -z+1/2'
'-x, -y, -z'
'x, -y-1/2, z-1/2'

loop_
_atom_site_label
_atom_site_type_symbol
_atom_site_fract_x
_atom_site_fract_y
_atom_site_fract_z
_atom_site_U_iso_or_equiv
_atom_site_adp_type
_atom_site_occupancy
_atom_site_site_symmetry_order
_atom_site_calc_flag
_atom_site_refinement_flags_posn
_atom_site_refinement_flags_adp
_atom_site_refinement_flags_occupancy
_atom_site_disorder_assembly
_atom_site_disorder_group
Pt1 Pt 0.73417(2) 0.57627(2) 0.54126(2) 0.01079(5) Uani 1 1 d . . . . .
I1S I 0.67288(2) -0.04574(4) 0.29539(2) 0.01764(8) Uani 1 1 d . . . . .
Cl1 Cl 0.65076(6) 0.69034(15) 0.61932(6) 0.0155(2) Uani 1 1 d . . . . .
F1S F 0.80381(15) -0.0072(4) 0.45135(16) 0.0205(6) Uani 1 1 d . . . . .
F3S F 0.67185(17) 0.1864(4) 0.63985(15) 0.0234(6) Uani 1 1 d . . . . .
F4S F 0.54312(16) 0.1724(4) 0.52998(17) 0.0253(6) Uani 1 1 d . . . . .
F2S F 0.80114(16) 0.0934(4) 0.60034(17) 0.0262(7) Uani 1 1 d . . . . .
F5S F 0.54341(15) 0.0697(4) 0.38080(16) 0.0220(6) Uani 1 1 d . . . . .
N2 N 0.6537(2) 0.5518(5) 0.4396(2) 0.0119(7) Uani 1 1 d . . . . .
C18 C 0.7982(2) 0.4886(6) 0.4685(3) 0.0121(9) Uani 1 1 d . . . . .
C2S C 0.7386(3) 0.0359(6) 0.4692(3) 0.0152(9) Uani 1 1 d . . . . .
C3S C 0.7378(3) 0.0874(6) 0.5453(3) 0.0157(9) Uani 1 1 d . . . . .
N1 N 0.8574(2) 0.5721(5) 0.6894(2) 0.0166(8) Uani 1 1 d . . . . .
C13 C 0.7584(2) 0.4598(6) 0.3900(3) 0.0134(9) Uani 1 1 d . . . . .
C6S C 0.6079(3) 0.0745(6) 0.4337(3) 0.0160(9) Uani 1 1 d . . . . .
C4S C 0.6722(3) 0.1340(6) 0.5657(3) 0.0157(9) Uani 1 1 d . . . . .
C12 C 0.6781(2) 0.4912(6) 0.3752(3) 0.0125(9) Uani 1 1 d . . . . .
C1S C 0.6740(2) 0.0297(6) 0.4114(3) 0.0126(9) Uani 1 1 d . . . . .
C5S C 0.6070(3) 0.1274(6) 0.5098(3) 0.0154(9) Uani 1 1 d . . . . .
C8 C 0.5808(2) 0.5806(6) 0.4349(3) 0.0156(9) Uani 1 1 d . . . . .
H8 H 0.565052 0.623243 0.479147 0.019 Uiso 1 1 calc R . . . .
C2 C 0.9126(2) 0.5670(6) 0.7577(3) 0.0131(9) Uani 1 1 d . . . . .
C9 C 0.5286(3) 0.5484(7) 0.3658(3) 0.0212(10) Uani 1 1 d . . . . .
H9 H 0.478431 0.568026 0.363746 0.025 Uiso 1 1 calc R . . . .
C1 C 0.8115(3) 0.5765(6) 0.6319(3) 0.0161(9) Uani 1 1 d . . . . .
C17 C 0.8739(3) 0.4530(6) 0.4856(3) 0.0183(10) Uani 1 1 d . . . . .
H17 H 0.901265 0.470565 0.536758 0.022 Uiso 1 1 calc R . . . .
C14 C 0.7948(3) 0.4005(6) 0.3316(3) 0.0186(10) Uani 1 1 d . . . . .
H14 H 0.768296 0.384018 0.280065 0.022 Uiso 1 1 calc R . . . .
C16 C 0.9092(3) 0.3916(7) 0.4271(3) 0.0205(10) Uani 1 1 d . . . . .
H16 H 0.959824 0.367167 0.439763 0.025 Uiso 1 1 calc R . . . .
C11 C 0.6277(3) 0.4585(6) 0.3045(3) 0.0176(10) Uani 1 1 d . . . . .
H11 H 0.644434 0.418073 0.260469 0.021 Uiso 1 1 calc R . . . .
C3 C 0.8985(3) 0.6410(6) 0.8272(3) 0.0163(9) Uani 1 1 d . . . . .
H3 H 0.852699 0.693377 0.828221 0.020 Uiso 1 1 calc R . . . .
C15 C 0.8702(3) 0.3662(7) 0.3507(3) 0.0208(10) Uani 1 1 d . . . . .
H15 H 0.894567 0.326065 0.311982 0.025 Uiso 1 1 calc R . . . .
C5 C 1.0228(3) 0.5593(6) 0.8927(3) 0.0190(10) Uani 1 1 d . . . . .
H5 H 1.060272 0.557127 0.938159 0.023 Uiso 1 1 calc R . . . .
C7 C 0.9810(3) 0.4882(6) 0.7546(3) 0.0169(9) Uani 1 1 d . . . . .
H7 H 0.989414 0.438089 0.707874 0.020 Uiso 1 1 calc R . . . .
C4 C 0.9545(3) 0.6348(7) 0.8950(3) 0.0178(10) Uani 1 1 d . . . . .
H4 H 0.945875 0.681598 0.942255 0.021 Uiso 1 1 calc R . . . .
C6 C 1.0357(3) 0.4864(6) 0.8224(3) 0.0182(10) Uani 1 1 d . . . . .
H6 H 1.081864 0.435890 0.821361 0.022 Uiso 1 1 calc R . . . .
C10 C 0.5528(3) 0.4863(7) 0.3000(3) 0.0214(10) Uani 1 1 d . . . . .
H10 H 0.518811 0.463544 0.252996 0.026 Uiso 1 1 calc R . . . .

loop_
_atom_site_aniso_label
_atom_site_aniso_U_11
_atom_site_aniso_U_22
_atom_site_aniso_U_33
_atom_site_aniso_U_23
_atom_site_aniso_U_13
_atom_site_aniso_U_12
Pt1 0.00838(8) 0.01307(9) 0.00976(8) 0.00135(6) -0.00061(6) -0.00081(6)
I1S 0.01822(16) 0.01943(15) 0.01572(15) -0.00025(11) 0.00462(12) -0.00043(11)
Cl1 0.0145(5) 0.0221(5) 0.0103(5) 0.0019(4) 0.0037(4) 0.0018(4)
F1S 0.0118(13) 0.0284(15) 0.0221(15) 0.0013(12) 0.0050(11) 0.0028(11)
F3S 0.0323(17) 0.0294(16) 0.0097(13) -0.0014(11) 0.0069(12) -0.0008(13)
F4S 0.0193(15) 0.0336(17) 0.0264(16) -0.0040(13) 0.0123(12) 0.0040(13)
F2S 0.0193(15) 0.0384(17) 0.0164(14) 0.0013(13) -0.0064(12) 0.0001(13)
F5S 0.0130(14) 0.0345(16) 0.0168(14) -0.0021(12) -0.0006(11) 0.0011(12)
N2 0.0095(18) 0.0115(17) 0.0136(18) 0.0022(14) -0.0002(14) 0.0012(14)
C18 0.015(2) 0.0087(19) 0.012(2) 0.0021(16) 0.0023(17) -0.0026(16)
C2S 0.014(2) 0.013(2) 0.020(2) 0.0022(18) 0.0076(18) -0.0002(17)
C3S 0.015(2) 0.017(2) 0.013(2) 0.0037(17) -0.0018(18) -0.0012(18)
N1 0.0136(19) 0.0179(19) 0.018(2) -0.0006(16) 0.0023(16) -0.0017(15)
C13 0.013(2) 0.011(2) 0.017(2) 0.0048(17) 0.0044(18) -0.0002(16)
C6S 0.010(2) 0.019(2) 0.018(2) -0.0001(18) 0.0027(18) -0.0021(17)
C4S 0.022(2) 0.014(2) 0.011(2) 0.0007(17) 0.0034(18) -0.0047(18)
C12 0.012(2) 0.011(2) 0.014(2) 0.0020(16) 0.0007(17) -0.0008(16)
C1S 0.012(2) 0.014(2) 0.013(2) 0.0004(17) 0.0059(17) -0.0005(17)
C5S 0.013(2) 0.020(2) 0.015(2) 0.0031(18) 0.0072(18) 0.0001(18)
C8 0.009(2) 0.024(2) 0.013(2) -0.0018(18) 0.0018(17) 0.0015(18)
C2 0.010(2) 0.016(2) 0.012(2) 0.0016(17) -0.0003(17) -0.0022(17)
C9 0.011(2) 0.028(3) 0.021(2) -0.002(2) -0.0045(19) 0.0021(19)
C1 0.012(2) 0.017(2) 0.019(2) 0.0012(18) 0.0029(18) -0.0002(17)
C17 0.012(2) 0.020(2) 0.022(2) 0.0004(19) 0.0014(19) -0.0013(18)
C14 0.020(2) 0.014(2) 0.022(2) -0.0022(18) 0.005(2) -0.0025(18)
C16 0.011(2) 0.020(2) 0.032(3) 0.001(2) 0.008(2) 0.0021(18)
C11 0.017(2) 0.021(2) 0.014(2) -0.0011(18) 0.0023(18) 0.0015(18)
C3 0.012(2) 0.017(2) 0.019(2) 0.0004(18) 0.0011(18) -0.0019(17)
C15 0.021(3) 0.017(2) 0.028(3) -0.002(2) 0.014(2) -0.0001(19)
C5 0.017(2) 0.022(2) 0.014(2) 0.0027(18) -0.0068(18) -0.0013(19)
C7 0.015(2) 0.017(2) 0.018(2) -0.0021(18) 0.0025(18) 0.0003(18)
C4 0.021(2) 0.022(2) 0.009(2) -0.0011(18) 0.0010(18) -0.0039(19)
C6 0.012(2) 0.017(2) 0.023(3) -0.0018(19) -0.0003(19) 0.0040(18)
C10 0.016(2) 0.026(3) 0.018(2) -0.003(2) -0.0037(19) 0.000(2)

loop_
_atom_type_symbol
_atom_type_description
_atom_type_scat_dispersion_real
_atom_type_scat_dispersion_imag
_atom_type_scat_source
C C 0.0033 0.0016 'International Tables Vol C Tables 4.2.6.8 and 6.1.1.4'
H H 0.0000 0.0000 'International Tables Vol C Tables 4.2.6.8 and 6.1.1.4'
Cl Cl 0.1484 0.1585 'International Tables Vol C Tables 4.2.6.8 and 6.1.1.4'
F F 0.0171 0.0103 'International Tables Vol C Tables 4.2.6.8 and 6.1.1.4'
I I -0.4742 1.8119 'International Tables Vol C Tables 4.2.6.8 and 6.1.1.4'
N N 0.0061 0.0033 'International Tables Vol C Tables 4.2.6.8 and 6.1.1.4'
Pt Pt -1.7033 8.3905 'International Tables Vol C Tables 4.2.6.8 and 6.1.1.4'

loop_
_geom_angle_atom_site_label_1
_geom_angle_atom_site_label_2
_geom_angle_atom_site_label_3
_geom_angle
_geom_angle_site_symmetry_1
_geom_angle_site_symmetry_3
_geom_angle_publ_flag
N2 Pt1 Cl1 94.63(11) . . ?
C18 Pt1 Cl1 175.48(13) . . ?
C18 Pt1 N2 81.25(16) . . ?
C1 Pt1 Cl1 89.56(15) . . ?
C1 Pt1 N2 174.43(17) . . ?
C1 Pt1 C18 94.67(19) . . ?
C12 N2 Pt1 115.2(3) . . ?
C8 N2 Pt1 124.6(3) . . ?
C8 N2 C12 120.0(4) . . ?
C13 C18 Pt1 113.4(3) . . ?
C17 C18 Pt1 128.7(3) . . ?
C17 C18 C13 118.0(4) . . ?
F1S C2S C3S 118.5(4) . . ?
F1S C2S C1S 120.1(4) . . ?
C3S C2S C1S 121.3(4) . . ?
F2S C3S C2S 120.4(4) . . ?
F2S C3S C4S 119.4(4) . . ?
C4S C3S C2S 120.2(4) . . ?
C1 N1 C2 179.5(5) . . ?
C18 C13 C12 116.2(4) . . ?
C14 C13 C18 120.8(4) . . ?
C14 C13 C12 123.1(4) . . ?
F5S C6S C1S 120.5(4) . . ?
F5S C6S C5S 118.2(4) . . ?
C5S C6S C1S 121.3(4) . . ?
F3S C4S C3S 120.1(4) . . ?
F3S C4S C5S 120.1(4) . . ?
C3S C4S C5S 119.8(4) . . ?
N2 C12 C13 113.9(4) . . ?
N2 C12 C11 120.1(4) . . ?
C11 C12 C13 125.9(4) . . ?
C2S C1S I1S 122.5(3) . . ?
C2S C1S C6S 117.5(4) . . ?
C6S C1S I1S 120.0(3) . . ?
F4S C5S C6S 120.6(4) . . ?
F4S C5S C4S 119.6(4) . . ?
C4S C5S C6S 119.8(4) . . ?
N2 C8 H8 119.1 . . ?
N2 C8 C9 121.8(4) . . ?
C9 C8 H8 119.1 . . ?
N1 C2 C3 119.3(4) . . ?
N1 C2 C7 118.9(4) . . ?
C3 C2 C7 121.8(4) . . ?
C8 C9 H9 120.7 . . ?
C10 C9 C8 118.6(5) . . ?
C10 C9 H9 120.7 . . ?
N1 C1 Pt1 177.1(4) . . ?
C18 C17 H17 119.7 . . ?
C18 C17 C16 120.6(4) . . ?
C16 C17 H17 119.7 . . ?
C13 C14 H14 120.1 . . ?
C15 C14 C13 119.8(5) . . ?
C15 C14 H14 120.1 . . ?
C17 C16 H16 119.5 . . ?
C15 C16 C17 121.0(4) . . ?
C15 C16 H16 119.5 . . ?
C12 C11 H11 120.1 . . ?
C10 C11 C12 119.8(5) . . ?
C10 C11 H11 120.1 . . ?
C2 C3 H3 120.7 . . ?
C4 C3 C2 118.5(4) . . ?
C4 C3 H3 120.7 . . ?
C14 C15 H15 120.1 . . ?
C16 C15 C14 119.8(5) . . ?
C16 C15 H15 120.1 . . ?
C4 C5 H5 119.9 . . ?
C4 C5 C6 120.1(4) . . ?
C6 C5 H5 119.9 . . ?
C2 C7 H7 120.8 . . ?
C6 C7 C2 118.4(4) . . ?
C6 C7 H7 120.8 . . ?
C3 C4 H4 119.8 . . ?
C5 C4 C3 120.4(4) . . ?
C5 C4 H4 119.8 . . ?
C5 C6 H6 119.6 . . ?
C7 C6 C5 120.8(4) . . ?
C7 C6 H6 119.6 . . ?
C9 C10 H10 120.2 . . ?
C11 C10 C9 119.6(4) . . ?
C11 C10 H10 120.2 . . ?

loop_
_geom_bond_atom_site_label_1
_geom_bond_atom_site_label_2
_geom_bond_distance
_geom_bond_site_symmetry_2
_geom_bond_publ_flag
Pt1 Cl1 2.4020(11) . ?
Pt1 N2 2.055(4) . ?
Pt1 C18 2.006(5) . ?
Pt1 C1 1.883(5) . ?
I1S C1S 2.079(4) . ?
F1S C2S 1.341(5) . ?
F3S C4S 1.342(5) . ?
F4S C5S 1.339(5) . ?
F2S C3S 1.342(5) . ?
F5S C6S 1.338(5) . ?
N2 C12 1.361(6) . ?
N2 C8 1.346(6) . ?
C18 C13 1.417(6) . ?
C18 C17 1.388(6) . ?
C2S C3S 1.375(6) . ?
C2S C1S 1.384(6) . ?
C3S C4S 1.373(7) . ?
N1 C2 1.387(6) . ?
N1 C1 1.162(6) . ?
C13 C12 1.467(6) . ?
C13 C14 1.394(7) . ?
C6S C1S 1.395(6) . ?
C6S C5S 1.377(7) . ?
C4S C5S 1.375(6) . ?
C12 C11 1.391(6) . ?
C8 H8 0.9300 . ?
C8 C9 1.386(6) . ?
C2 C3 1.393(6) . ?
C2 C7 1.397(6) . ?
C9 H9 0.9300 . ?
C9 C10 1.386(7) . ?
C17 H17 0.9300 . ?
C17 C16 1.390(7) . ?
C14 H14 0.9300 . ?
C14 C15 1.382(7) . ?
C16 H16 0.9300 . ?
C16 C15 1.379(7) . ?
C11 H11 0.9300 . ?
C11 C10 1.383(7) . ?
C3 H3 0.9300 . ?
C3 C4 1.390(6) . ?
C15 H15 0.9300 . ?
C5 H5 0.9300 . ?
C5 C4 1.383(7) . ?
C5 C6 1.394(7) . ?
C7 H7 0.9300 . ?
C7 C6 1.376(6) . ?
C4 H4 0.9300 . ?
C6 H6 0.9300 . ?
C10 H10 0.9300 . ?
